data_2243899
loop_
_publ_author_name
'Divya, R.'
'Bijini, B. R.'
'Dhanya, V. S.'
'Babu, K. Rajendra'
'Sithambaresan, M.'

_publ_section_title
;
 Synthesis and crystal structure of a heterobimetallic cadmium--sodium
 complex of 1,3,5-triazine-2,4,6-trione,
 [CdNa~2~(C~3~H~2~N~3~O~3~)~4~(H~2~O)~8~]
;
_journal_coeditor_code JY2009
_journal_issue 9
_journal_name_full 'Acta Crystallographica Section E'
_journal_page_first
;
;
_journal_paper_doi 10.1107/S2056989021008148
_journal_volume 77
_journal_year 2021
_chemical_formula_iupac '[Cd Na2 (C3 H2 N3 O3)4 (H2 O)8]'
_chemical_formula_sum 'C12 H24 Cd N12 Na2 O20'
_chemical_formula_weight 814.81
_chemical_name_systematic
\m-Aqua-1:2\k^2^<i>O</i>:<i>O</i>-heptaaqua-1\k^3^<i>O</i>,2\k^2^<i>O</i>,3\k^2^<i>O</i>-bis(\m-4,6-dioxo-1,4,5,6-tetrahydro-1,3,5-triazin-2-olato)-1:2\k^2^<i>O</i>^2^:<i>N</i>^1^;2:3\k^2^<i>N</i>^1^:<i>O</i>^2^-bis(4,6-dioxo-1,4,5,6-tetrahydro-1,3,5-triazin-2-olato)-1\k<i>O</i>^2^,3\k<i>O</i>^2^-2-cadmium-1,3-disodium
_space_group_crystal_system triclinic
_space_group_IT_number 2
_space_group_name_Hall '-P 1'
_space_group_name_H-M_alt 'P -1'
_atom_sites_solution_hydrogens mixed
_audit_creation_method SHELXL-2018/3
_cell_angle_alpha 101.0230(10)
_cell_angle_beta 90.4680(10)
_cell_angle_gamma 97.2330(10)
_cell_formula_units_Z 2
_cell_length_a 7.0501(3)
_cell_length_b 10.0314(5)
_cell_length_c 19.5058(9)
_cell_measurement_reflns_used 9962
_cell_measurement_temperature 293(2)
_cell_measurement_theta_max 29.63
_cell_measurement_theta_min 3.06
_cell_volume 1342.53(11)
_computing_cell_refinement
;
APEX3 and SAINT (Bruker, 2016)
;
_computing_data_collection
;
APEX3(Bruker, 2016)
;
_computing_data_reduction
;
SAINT andXPREP (Bruker, 2016)
;
_computing_molecular_graphics
;
ORTEP3- for Windows (Farrugia, 2012) and DIAMOND (Brandenburg,
2010)
;
_computing_publication_material
;
<i>SHELXL2018/3</i> (Sheldrick, 2015b)
;
_computing_structure_refinement
;
<i>SHELXL2018/3</i> (Sheldrick, 2015b)
;
_computing_structure_solution
;
<i>SHELXT2014/5</i> (Sheldrick, 2015a)
;
_diffrn_ambient_temperature 293(2)
_diffrn_measured_fraction_theta_full 0.995
_diffrn_measured_fraction_theta_max 0.994
_diffrn_measurement_device_type 'Bruker Kappa APEX3 CMOS'
_diffrn_measurement_method '\w and \f scan'
_diffrn_radiation_monochromator graphite
_diffrn_radiation_source 'fine-focus sealed tube'
_diffrn_radiation_type MoK\a
_diffrn_radiation_wavelength 0.71073
_diffrn_reflns_av_R_equivalents 0.0294
_diffrn_reflns_av_unetI/netI 0.0158
_diffrn_reflns_limit_h_max 9
_diffrn_reflns_limit_h_min -9
_diffrn_reflns_limit_k_max 12
_diffrn_reflns_limit_k_min -12
_diffrn_reflns_limit_l_max 25
_diffrn_reflns_limit_l_min -25
_diffrn_reflns_number 52745
_diffrn_reflns_theta_full 25.242
_diffrn_reflns_theta_max 27.172
_diffrn_reflns_theta_min 3.194
_exptl_absorpt_coefficient_mu 0.961
_exptl_absorpt_correction_T_max 0.901
_exptl_absorpt_correction_T_min 0.870
_exptl_absorpt_correction_type multi-scan
_exptl_absorpt_process_details
;
(SADABS; Bruker, 2016)
;
_exptl_crystal_colour Colourless
_exptl_crystal_density_diffrn 2.016
_exptl_crystal_description Block
_exptl_crystal_F_000 820
_exptl_crystal_size_max 0.150
_exptl_crystal_size_mid 0.100
_exptl_crystal_size_min 0.100
_refine_diff_density_max 0.883
_refine_diff_density_min -0.568
_refine_ls_extinction_method none
_refine_ls_goodness_of_fit_ref 1.200
_refine_ls_hydrogen_treatment constr
_refine_ls_matrix_type full
_refine_ls_number_parameters 430
_refine_ls_number_reflns 5912
_refine_ls_number_restraints 0
_refine_ls_restrained_S_all 1.200
_refine_ls_R_factor_all 0.0280
_refine_ls_R_factor_gt 0.0243
_refine_ls_shift/su_max 0.001
_refine_ls_shift/su_mean 0.000
_refine_ls_structure_factor_coef Fsqd
_refine_ls_weighting_details 'w=1/[\s^2^(Fo^2^)+(0.0277P)^2^+0.9925P] where P=(Fo^2^+2Fc^2^)/3'
_refine_ls_weighting_scheme calc
_refine_ls_wR_factor_gt 0.0614
_refine_ls_wR_factor_ref 0.0633
_reflns_number_gt 5460
_reflns_number_total 5912
_reflns_threshold_expression 'I > 2\s(I)'
_cod_data_source_file jy2009sup1.cif
_cod_data_source_block I
_cod_database_code 2243899
_shelx_space_group_comment
;
The symmetry employed for this shelxl refinement is uniquely defined
by the following loop, which should always be used as a source of
symmetry information in preference to the above space-group names.
They are only intended as comments.
;
_shelx_estimated_absorpt_t_min 0.869
_shelx_estimated_absorpt_t_max 0.910

loop_
_space_group_symop_operation_xyz
'x, y, z'
'-x, -y, -z'

loop_
_atom_site_type_symbol
_atom_site_label
_atom_site_fract_x
_atom_site_fract_y
_atom_site_fract_z
_atom_site_U_iso_or_equiv
_atom_site_adp_type
_atom_site_calc_flag
_atom_site_occupancy
_atom_site_disorder_assembly
_atom_site_disorder_group
C C1 0.8025(3) 0.33005(19) 0.28213(10) 0.0172(4) Uani d 1 . .
C C2 0.8168(3) 0.4798(2) 0.39643(11) 0.0216(4) Uani d 1 . .
C C3 0.6821(3) 0.24087(19) 0.37866(10) 0.0172(4) Uani d 1 . .
C C4 0.5623(3) -0.32929(19) 0.20544(10) 0.0160(4) Uani d 1 . .
C C5 0.6255(3) -0.4699(2) 0.09476(10) 0.0194(4) Uani d 1 . .
C C6 0.6837(3) -0.22094(19) 0.11527(10) 0.0157(4) Uani d 1 . .
C C7 0.9520(3) 0.33435(19) -0.20488(10) 0.0157(4) Uani d 1 . .
C C8 0.8810(3) 0.4855(2) -0.09848(10) 0.0190(4) Uani d 1 . .
C C9 0.8168(3) 0.23791(19) -0.11439(10) 0.0158(4) Uani d 1 . .
C C10 0.1780(3) 0.23787(19) 0.37549(10) 0.0166(4) Uani d 1 . .
C C11 0.3200(3) 0.4760(2) 0.39865(11) 0.0213(4) Uani d 1 . .
C C12 0.3021(3) 0.3339(2) 0.28316(10) 0.0170(4) Uani d 1 . .
N N1 0.7207(2) 0.22287(16) 0.30988(8) 0.0169(3) Uani d 1 . .
N N2 0.7326(3) 0.36898(17) 0.42028(9) 0.0226(4) Uani d 1 . .
H H2 0.709160 0.378905 0.464036 0.027 Uiso calc 1 . .
N N3 0.8481(3) 0.45615(17) 0.32672(9) 0.0215(4) Uani d 1 . .
H H3 0.899616 0.523714 0.309038 0.026 Uiso calc 1 . .
N N4 0.6247(2) -0.21351(16) 0.18213(8) 0.0152(3) Uani d 1 . .
N N5 0.5607(2) -0.45516(16) 0.16086(8) 0.0187(3) Uani d 1 . .
H H5 0.516292 -0.527734 0.175881 0.022 Uiso calc 1 . .
N N6 0.6887(3) -0.35041(17) 0.07445(8) 0.0195(3) Uani d 1 . .
H H6 0.734942 -0.354974 0.033533 0.023 Uiso calc 1 . .
N N7 0.8839(2) 0.22246(16) -0.17957(8) 0.0172(3) Uani d 1 . .
N N8 0.9513(2) 0.46392(16) -0.16400(9) 0.0187(3) Uani d 1 . .
H H8 0.997548 0.533894 -0.180868 0.022 Uiso calc 1 . .
N N9 0.8147(3) 0.36876(17) -0.07555(9) 0.0203(4) Uani d 1 . .
H H9 0.768803 0.376704 -0.034471 0.024 Uiso calc 1 . .
N N10 0.3519(3) 0.45707(17) 0.32895(9) 0.0215(4) Uani d 1 . .
H H10 0.406119 0.525452 0.312499 0.026 Uiso calc 1 . .
N N11 0.2119(2) 0.22607(17) 0.30703(9) 0.0188(3) Uani d 1 . .
N N12 0.2315(3) 0.36306(17) 0.41995(9) 0.0219(4) Uani d 1 . .
H H12 0.207301 0.369553 0.463517 0.026 Uiso calc 1 . .
O O1 0.9770(2) 0.03762(14) 0.20860(7) 0.0215(3) Uani d 1 . .
H H1A 1.065349 0.092864 0.245551 0.032 Uiso d 1 . .
H H1B 1.036161 -0.047201 0.203744 0.032 Uiso d 1 . .
O O2 0.4449(2) 0.06725(15) 0.18140(8) 0.0256(3) Uani d 1 . .
H H2A 0.363198 -0.014609 0.156501 0.038 Uiso d 1 . .
H H2B 0.391157 0.153416 0.196860 0.038 Uiso d 1 . .
O O3 0.8349(2) -0.08797(15) 0.33509(8) 0.0241(3) Uani d 1 . .
H H3A 0.939632 -0.020504 0.358856 0.036 Uiso d 1 . .
H H3B 0.901723 -0.163676 0.311768 0.036 Uiso d 1 . .
O O4 0.3757(2) -0.08155(17) 0.30812(8) 0.0290(3) Uani d 1 . .
H H4A 0.369042 -0.181741 0.301003 0.044 Uiso d 1 . .
H H4B 0.265442 -0.057541 0.284123 0.044 Uiso d 1 . .
O O5 0.6035(2) 0.14863(15) 0.40559(8) 0.0280(3) Uani d 1 . .
O O6 0.8599(3) 0.59241(16) 0.43440(8) 0.0368(4) Uani d 1 . .
O O7 0.8382(2) 0.32046(15) 0.21994(8) 0.0269(3) Uani d 1 . .
O O8 0.5039(2) -0.32832(15) 0.26519(8) 0.0262(3) Uani d 1 . .
O O9 0.6280(3) -0.58152(15) 0.05625(8) 0.0312(4) Uani d 1 . .
O O10 0.7346(2) -0.11970(15) 0.09073(8) 0.0241(3) Uani d 1 . .
O O11 1.0167(2) 0.32568(15) -0.26437(8) 0.0246(3) Uani d 1 . .
O O12 0.8765(3) 0.59950(15) -0.06270(8) 0.0308(4) Uani d 1 . .
O O13 0.7540(2) 0.13948(15) -0.08785(8) 0.0236(3) Uani d 1 . .
O O14 0.1013(2) 0.14177(14) 0.40139(8) 0.0227(3) Uani d 1 . .
O O15 0.3689(3) 0.58556(16) 0.43856(8) 0.0353(4) Uani d 1 . .
O O16 0.3458(2) 0.32703(15) 0.22117(7) 0.0248(3) Uani d 1 . .
O O17 0.5338(2) 0.13908(16) 0.05424(9) 0.0313(4) Uani d 1 . .
H H17A 0.559228 0.239151 0.059155 0.047 Uiso d 1 . .
H H18A 1.002488 -0.103967 -0.120403 0.047 Uiso d 1 . .
O O18 0.9774(2) -0.12084(16) -0.07304(8) 0.0295(4) Uani d 1 . .
H H18B 0.956220 -0.221324 -0.079922 0.044 Uiso d 1 . .
H H17B 0.545676 0.133976 0.104027 0.044 Uiso d 1 . .
O O19 0.5872(2) -0.13881(16) 0.44927(8) 0.0299(3) Uani d 1 . .
H H19A 0.537228 -0.235403 0.447693 0.045 Uiso d 1 . .
H H19B 0.694698 -0.133273 0.417733 0.045 Uiso d 1 . .
O O20 0.0908(3) -0.14107(19) 0.46154(10) 0.0411(4) Uani d 1 . .
H H20A 0.081618 -0.129379 0.512560 0.062 Uiso d 1 . .
H H20B 0.114905 -0.236594 0.446586 0.062 Uiso d 1 . .
Na Na1 0.75518(12) 0.00016(9) -0.00173(4) 0.02498(19) Uani d 1 . .
Na Na2 0.34777(12) 0.00440(9) 0.43414(5) 0.02616(19) Uani d 1 . .
Cd Cd1 0.66796(2) 0.00416(2) 0.25149(2) 0.01845(5) Uani d 1 . .

loop_
_atom_site_aniso_label
_atom_site_aniso_U_11
_atom_site_aniso_U_22
_atom_site_aniso_U_33
_atom_site_aniso_U_12
_atom_site_aniso_U_13
_atom_site_aniso_U_23
C1 0.0207(9) 0.0147(9) 0.0163(9) 0.0027(7) 0.0031(7) 0.0031(7)
C2 0.0283(11) 0.0171(10) 0.0170(10) -0.0031(8) 0.0054(8) 0.0010(8)
C3 0.0177(9) 0.0141(9) 0.0184(9) 0.0006(7) 0.0014(7) 0.0002(7)
C4 0.0190(9) 0.0123(9) 0.0156(9) 0.0004(7) 0.0014(7) 0.0015(7)
C5 0.0246(10) 0.0157(9) 0.0164(9) 0.0004(8) 0.0038(8) 0.0011(7)
C6 0.0175(9) 0.0145(9) 0.0146(9) 0.0003(7) 0.0000(7) 0.0030(7)
C7 0.0181(9) 0.0133(9) 0.0154(9) 0.0020(7) 0.0022(7) 0.0017(7)
C8 0.0241(10) 0.0162(9) 0.0158(9) 0.0003(8) 0.0036(7) 0.0022(7)
C9 0.0173(9) 0.0137(9) 0.0161(9) 0.0006(7) -0.0005(7) 0.0028(7)
C10 0.0166(9) 0.0156(9) 0.0173(9) 0.0020(7) -0.0002(7) 0.0023(7)
C11 0.0276(11) 0.0175(10) 0.0168(9) -0.0019(8) 0.0051(8) 0.0015(8)
C12 0.0190(9) 0.0164(9) 0.0156(9) 0.0033(7) 0.0021(7) 0.0020(7)
N1 0.0221(8) 0.0122(8) 0.0150(8) -0.0003(6) 0.0026(6) 0.0011(6)
N2 0.0357(10) 0.0150(8) 0.0140(8) -0.0052(7) 0.0074(7) 0.0000(6)
N3 0.0335(10) 0.0126(8) 0.0170(8) -0.0037(7) 0.0079(7) 0.0032(6)
N4 0.0220(8) 0.0107(7) 0.0120(7) -0.0003(6) 0.0023(6) 0.0011(6)
N5 0.0293(9) 0.0099(7) 0.0156(8) -0.0018(6) 0.0069(7) 0.0021(6)
N6 0.0301(9) 0.0149(8) 0.0121(8) -0.0006(7) 0.0074(7) 0.0006(6)
N7 0.0246(9) 0.0120(7) 0.0151(8) 0.0024(6) 0.0044(6) 0.0028(6)
N8 0.0284(9) 0.0109(7) 0.0169(8) 0.0001(6) 0.0072(7) 0.0040(6)
N9 0.0307(9) 0.0156(8) 0.0138(8) 0.0006(7) 0.0088(7) 0.0020(6)
N10 0.0332(10) 0.0135(8) 0.0159(8) -0.0042(7) 0.0076(7) 0.0028(6)
N11 0.0233(8) 0.0152(8) 0.0165(8) -0.0011(6) 0.0017(6) 0.0019(6)
N12 0.0335(10) 0.0159(8) 0.0138(8) -0.0046(7) 0.0059(7) 0.0016(6)
O1 0.0228(7) 0.0180(7) 0.0211(7) -0.0004(6) 0.0020(6) -0.0010(6)
O2 0.0313(8) 0.0192(7) 0.0241(8) 0.0063(6) -0.0049(6) -0.0029(6)
O3 0.0274(8) 0.0226(7) 0.0217(7) 0.0048(6) -0.0015(6) 0.0021(6)
O4 0.0302(8) 0.0309(9) 0.0235(8) -0.0006(7) 0.0018(6) 0.0020(7)
O5 0.0382(9) 0.0185(7) 0.0250(8) -0.0085(6) 0.0073(7) 0.0063(6)
O6 0.0630(12) 0.0175(8) 0.0222(8) -0.0136(8) 0.0136(8) -0.0040(6)
O7 0.0431(9) 0.0213(7) 0.0149(7) 0.0000(7) 0.0082(6) 0.0028(6)
O8 0.0443(9) 0.0171(7) 0.0162(7) -0.0007(6) 0.0125(6) 0.0029(6)
O9 0.0558(11) 0.0132(7) 0.0214(8) -0.0006(7) 0.0148(7) -0.0019(6)
O10 0.0374(9) 0.0163(7) 0.0186(7) -0.0023(6) 0.0030(6) 0.0071(6)
O11 0.0382(9) 0.0175(7) 0.0180(7) 0.0028(6) 0.0128(6) 0.0034(6)
O12 0.0530(10) 0.0135(7) 0.0232(8) -0.0003(7) 0.0145(7) -0.0008(6)
O13 0.0347(8) 0.0172(7) 0.0190(7) -0.0023(6) 0.0044(6) 0.0071(6)
O14 0.0279(8) 0.0171(7) 0.0229(7) -0.0046(6) 0.0026(6) 0.0079(6)
O15 0.0595(11) 0.0178(8) 0.0212(8) -0.0124(7) 0.0131(7) -0.0035(6)
O16 0.0374(9) 0.0206(7) 0.0155(7) 0.0013(6) 0.0071(6) 0.0025(6)
O17 0.0421(10) 0.0223(8) 0.0290(9) -0.0001(7) 0.0074(7) 0.0066(7)
O18 0.0414(9) 0.0196(8) 0.0263(8) -0.0002(7) 0.0064(7) 0.0039(6)
O19 0.0358(9) 0.0242(8) 0.0292(8) 0.0013(7) 0.0088(7) 0.0051(6)
O20 0.0497(11) 0.0333(10) 0.0365(10) -0.0116(8) 0.0067(8) 0.0078(8)
Na1 0.0304(5) 0.0240(4) 0.0226(4) 0.0034(4) 0.0040(4) 0.0096(3)
Na2 0.0257(4) 0.0243(4) 0.0284(5) -0.0008(3) 0.0033(3) 0.0073(4)
Cd1 0.02259(8) 0.01318(8) 0.01772(8) 0.00042(5) 0.00074(5) -0.00040(5)

loop_
_atom_type_symbol
_atom_type_description
_atom_type_scat_dispersion_real
_atom_type_scat_dispersion_imag
_atom_type_scat_source
C C 0.0033 0.0016 'International Tables Vol C Tables 4.2.6.8 and 6.1.1.4'
H H 0.0000 0.0000 'International Tables Vol C Tables 4.2.6.8 and 6.1.1.4'
Cd Cd -0.8075 1.2024 'International Tables Vol C Tables 4.2.6.8 and 6.1.1.4'
N N 0.0061 0.0033 'International Tables Vol C Tables 4.2.6.8 and 6.1.1.4'
Na Na 0.0362 0.0249 'International Tables Vol C Tables 4.2.6.8 and 6.1.1.4'
O O 0.0106 0.0060 'International Tables Vol C Tables 4.2.6.8 and 6.1.1.4'

loop_
_geom_angle_atom_site_label_1
_geom_angle_atom_site_label_2
_geom_angle_atom_site_label_3
_geom_angle_site_symmetry_1
_geom_angle_site_symmetry_3
_geom_angle
_geom_angle_publ_flag
O7 C1 N1 . . 123.25(18) ?
O7 C1 N3 . . 118.73(18) ?
N1 C1 N3 . . 118.01(17) ?
O6 C2 N2 . . 122.93(19) ?
O6 C2 N3 . . 122.67(19) ?
N2 C2 N3 . . 114.40(17) ?
O5 C3 N1 . . 122.71(18) ?
O5 C3 N2 . . 118.59(18) ?
N1 C3 N2 . . 118.70(17) ?
O8 C4 N4 . . 122.70(17) ?
O8 C4 N5 . . 117.98(17) ?
N4 C4 N5 . . 119.31(17) ?
O9 C5 N6 . . 122.21(18) ?
O9 C5 N5 . . 123.24(18) ?
N6 C5 N5 . . 114.55(17) ?
O10 C6 N4 . . 122.79(17) ?
O10 C6 N6 . . 119.38(17) ?
N4 C6 N6 . . 117.82(16) ?
O11 C7 N7 . . 121.84(17) ?
O11 C7 N8 . . 118.25(17) ?
N7 C7 N8 . . 119.91(17) ?
O12 C8 N9 . . 122.17(18) ?
O12 C8 N8 . . 123.57(18) ?
N9 C8 N8 . . 114.26(17) ?
O13 C9 N7 . . 122.52(18) ?
O13 C9 N9 . . 118.21(17) ?
N7 C9 N9 . . 119.27(17) ?
O14 C10 N11 . . 123.13(18) ?
O14 C10 N12 . . 117.85(17) ?
N11 C10 N12 . . 119.02(17) ?
O15 C11 N12 . . 123.32(19) ?
O15 C11 N10 . . 122.43(19) ?
N12 C11 N10 . . 114.24(17) ?
O16 C12 N11 . . 122.52(18) ?
O16 C12 N10 . . 117.89(18) ?
N11 C12 N10 . . 119.58(17) ?
C3 N1 C1 . . 120.31(16) ?
C3 N1 Cd1 . . 114.93(12) ?
C1 N1 Cd1 . . 124.46(13) ?
C2 N2 C3 . . 124.18(17) ?
C2 N2 H2 . . 117.9 ?
C3 N2 H2 . . 117.9 ?
C2 N3 C1 . . 124.38(17) ?
C2 N3 H3 . . 117.8 ?
C1 N3 H3 . . 117.8 ?
C4 N4 C6 . . 120.03(16) ?
C4 N4 Cd1 . . 124.47(12) ?
C6 N4 Cd1 . . 115.24(12) ?
C5 N5 C4 . . 123.55(16) ?
C5 N5 H5 . . 118.2 ?
C4 N5 H5 . . 118.2 ?
C5 N6 C6 . . 124.54(16) ?
C5 N6 H6 . . 117.7 ?
C6 N6 H6 . . 117.7 ?
C7 N7 C9 . . 119.30(16) ?
C8 N8 C7 . . 123.21(16) ?
C8 N8 H8 . . 118.4 ?
C7 N8 H8 . . 118.4 ?
C8 N9 C9 . . 124.01(17) ?
C8 N9 H9 . . 118.0 ?
C9 N9 H9 . . 118.0 ?
C11 N10 C12 . . 123.56(17) ?
C11 N10 H10 . . 118.2 ?
C12 N10 H10 . . 118.2 ?
C10 N11 C12 . . 119.66(17) ?
C11 N12 C10 . . 123.89(17) ?
C11 N12 H12 . . 118.1 ?
C10 N12 H12 . . 118.1 ?
Cd1 O1 H1A . . 110.2 ?
Cd1 O1 H1B . . 110.1 ?
H1A O1 H1B . . 97.0 ?
Cd1 O2 H2A . . 109.8 ?
Cd1 O2 H2B . . 119.7 ?
H2A O2 H2B . . 120.2 ?
Cd1 O3 H3A . . 111.0 ?
Cd1 O3 H3B . . 110.8 ?
H3A O3 H3B . . 103.1 ?
Na2 O4 Cd1 . . 117.77(6) ?
Na2 O4 H4A . . 107.4 ?
Cd1 O4 H4A . . 107.4 ?
Na2 O4 H4B . . 107.3 ?
Cd1 O4 H4B . . 107.3 ?
H4A O4 H4B . . 109.5 ?
C3 O5 Na2 . . 155.60(16) ?
C6 O10 Na1 . . 152.13(14) ?
C9 O13 Na1 . . 153.27(14) ?
C10 O14 Na2 . . 110.29(13) ?
Na1 O17 Na1 . 2_655 97.73(6) ?
Na1 O17 H17A . . 119.9 ?
Na1 O17 H17A 2_655 . 124.6 ?
Na1 O17 H17B . . 104.9 ?
Na1 O17 H17B 2_655 . 110.2 ?
H17A O17 H17B . . 98.3 ?
Na1 O18 Na1 . 2_755 91.67(6) ?
Na1 O18 H18A . . 120.5 ?
Na1 O18 H18A 2_755 . 107.0 ?
Na1 O18 H18B . . 116.6 ?
Na1 O18 H18B 2_755 . 118.1 ?
H18A O18 H18B . . 103.3 ?
Na2 O19 Na2 . 2_656 88.23(6) ?
Na2 O19 H19A . . 114.5 ?
Na2 O19 H19A 2_656 . 114.5 ?
Na2 O19 H19B . . 114.5 ?
Na2 O19 H19B 2_656 . 114.5 ?
H19A O19 H19B . . 109.5 ?
Na2 O20 H20A . . 109.9 ?
Na2 O20 H20B . . 109.5 ?
H20A O20 H20B . . 104.2 ?
O10 Na1 O17 . . 88.93(6) ?
O10 Na1 O13 . . 173.39(7) ?
O17 Na1 O13 . . 84.51(6) ?
O10 Na1 O18 . . 100.11(6) ?
O17 Na1 O18 . . 170.94(7) ?
O13 Na1 O18 . . 86.45(6) ?
O10 Na1 O17 . 2_655 89.31(6) ?
O17 Na1 O17 . 2_655 82.27(6) ?
O13 Na1 O17 . 2_655 90.60(6) ?
O18 Na1 O17 . 2_655 97.21(6) ?
O10 Na1 O18 . 2_755 78.82(6) ?
O17 Na1 O18 . 2_755 93.97(6) ?
O13 Na1 O18 . 2_755 100.80(6) ?
O18 Na1 O18 . 2_755 88.33(6) ?
O17 Na1 O18 2_655 2_755 167.64(7) ?
O10 Na1 Na1 . 2_755 89.19(5) ?
O17 Na1 Na1 . 2_755 137.16(6) ?
O13 Na1 Na1 . 2_755 95.07(5) ?
O18 Na1 Na1 . 2_755 44.46(4) ?
O17 Na1 Na1 2_655 2_755 140.49(6) ?
O18 Na1 Na1 2_755 2_755 43.88(4) ?
O10 Na1 Na1 . 2_655 88.84(5) ?
O17 Na1 Na1 . 2_655 41.77(4) ?
O13 Na1 Na1 . 2_655 86.81(5) ?
O18 Na1 Na1 . 2_655 137.02(6) ?
O17 Na1 Na1 2_655 2_655 40.49(4) ?
O18 Na1 Na1 2_755 2_655 134.60(6) ?
Na1 Na1 Na1 2_755 2_655 177.78(5) ?
O5 Na2 O20 . . 179.41(8) ?
O5 Na2 O19 . . 83.92(6) ?
O20 Na2 O19 . . 96.15(7) ?
O5 Na2 O19 . 2_656 83.78(6) ?
O20 Na2 O19 . 2_656 96.81(7) ?
O19 Na2 O19 . 2_656 91.77(6) ?
O5 Na2 O4 . . 77.17(6) ?
O20 Na2 O4 . . 102.25(7) ?
O19 Na2 O4 . . 85.43(6) ?
O19 Na2 O4 2_656 . 160.92(7) ?
O5 Na2 O14 . . 94.52(6) ?
O20 Na2 O14 . . 85.34(7) ?
O19 Na2 O14 . . 172.40(7) ?
O19 Na2 O14 2_656 . 95.47(6) ?
O4 Na2 O14 . . 86.97(6) ?
O5 Na2 Na2 . 2_656 81.14(5) ?
O20 Na2 Na2 . 2_656 99.33(6) ?
O19 Na2 Na2 . 2_656 46.11(4) ?
O19 Na2 Na2 2_656 2_656 45.65(5) ?
O4 Na2 Na2 . 2_656 128.64(6) ?
O14 Na2 Na2 . 2_656 141.06(6) ?
N1 Cd1 O2 . . 88.83(6) ?
N1 Cd1 N4 . . 174.58(6) ?
O2 Cd1 N4 . . 88.80(5) ?
N1 Cd1 O1 . . 87.44(5) ?
O2 Cd1 O1 . . 111.45(5) ?
N4 Cd1 O1 . . 88.89(5) ?
N1 Cd1 O3 . . 95.46(6) ?
O2 Cd1 O3 . . 166.49(5) ?
N4 Cd1 O3 . . 87.94(5) ?
O1 Cd1 O3 . . 81.59(5) ?
N1 Cd1 O4 . . 100.77(6) ?
O2 Cd1 O4 . . 81.82(6) ?
N4 Cd1 O4 . . 83.72(5) ?
O1 Cd1 O4 . . 164.73(5) ?
O3 Cd1 O4 . . 84.79(5) ?

loop_
_geom_bond_atom_site_label_1
_geom_bond_atom_site_label_2
_geom_bond_site_symmetry_2
_geom_bond_distance
_geom_bond_publ_flag
C1 O7 . 1.229(2) ?
C1 N1 . 1.361(2) ?
C1 N3 . 1.390(3) ?
C2 O6 . 1.227(3) ?
C2 N2 . 1.357(3) ?
C2 N3 . 1.360(3) ?
C3 O5 . 1.225(2) ?
C3 N1 . 1.354(3) ?
C3 N2 . 1.385(2) ?
C4 O8 . 1.238(2) ?
C4 N4 . 1.351(2) ?
C4 N5 . 1.388(2) ?
C5 O9 . 1.225(2) ?
C5 N6 . 1.357(3) ?
C5 N5 . 1.359(3) ?
C6 O10 . 1.219(2) ?
C6 N4 . 1.363(2) ?
C6 N6 . 1.392(2) ?
C7 O11 . 1.242(2) ?
C7 N7 . 1.347(2) ?
C7 N8 . 1.389(2) ?
C8 O12 . 1.224(2) ?
C8 N9 . 1.363(3) ?
C8 N8 . 1.363(2) ?
C9 O13 . 1.236(2) ?
C9 N7 . 1.348(2) ?
C9 N9 . 1.386(2) ?
C10 O14 . 1.240(2) ?
C10 N11 . 1.344(3) ?
C10 N12 . 1.389(3) ?
C11 O15 . 1.227(3) ?
C11 N12 . 1.361(3) ?
C11 N10 . 1.361(3) ?
C12 O16 . 1.242(2) ?
C12 N11 . 1.347(3) ?
C12 N10 . 1.383(3) ?
N1 Cd1 . 2.2541(16) ?
N2 H2 . 0.8600 ?
N3 H3 . 0.8600 ?
N4 Cd1 . 2.3210(15) ?
N5 H5 . 0.8600 ?
N6 H6 . 0.8600 ?
N8 H8 . 0.8600 ?
N9 H9 . 0.8600 ?
N10 H10 . 0.8600 ?
N12 H12 . 0.8600 ?
O1 Cd1 . 2.3478(14) ?
O1 H1A . 0.9836 ?
O1 H1B . 0.9829 ?
O2 Cd1 . 2.2996(15) ?
O2 H2A . 0.9828 ?
O2 H2B . 0.9831 ?
O3 Cd1 . 2.3913(15) ?
O3 H3A . 0.9830 ?
O3 H3B . 0.9833 ?
O4 Na2 . 2.4627(18) ?
O4 Cd1 . 2.4817(16) ?
O4 H4A . 0.9830 ?
O4 H4B . 0.9828 ?
O5 Na2 . 2.3067(17) ?
O10 Na1 . 2.3471(16) ?
O13 Na1 . 2.3824(16) ?
O14 Na2 . 2.4997(18) ?
O17 Na1 . 2.3584(19) ?
O17 Na1 2_655 2.4195(19) ?
O17 H17A . 0.9832 ?
O17 H17B . 0.9857 ?
O18 Na1 . 2.3939(18) ?
O18 Na1 2_755 2.4192(19) ?
O18 H18A . 0.9841 ?
O18 H18B . 0.9830 ?
O19 Na2 . 2.4009(19) ?
O19 Na2 2_656 2.4197(18) ?
O19 H19A . 0.9830 ?
O19 H19B . 0.9830 ?
O20 Na2 . 2.3118(19) ?
O20 H20A . 0.9831 ?
O20 H20B . 0.9833 ?
Na1 Na1 2_755 3.4526(17) ?
Na1 Na1 2_655 3.5988(17) ?
Na2 Na2 2_656 3.3557(18) ?

loop_
_geom_hbond_atom_site_label_D
_geom_hbond_atom_site_label_H
_geom_hbond_atom_site_label_A
_geom_hbond_site_symmetry_A
_geom_hbond_distance_DH
_geom_hbond_distance_HA
_geom_hbond_distance_DA
_geom_hbond_angle_DHA
_geom_hbond_publ_flag
O1 H1A N11 1_655 0.98 1.82 2.788(2) 167.6 yes
O1 H1B N7 2_755 0.98 1.89 2.860(2) 168.9 yes
N2 H2 O15 2_666 0.86 1.96 2.817(2) 173.0 yes
O2 H2A O13 2_655 0.98 1.77 2.716(2) 161.0 yes
O2 H2B N11 . 0.98 2.53 3.236(2) 128.2 yes
O2 H2B O16 . 0.98 1.79 2.753(2) 167.1 yes
N3 H3 O11 2_765 0.86 1.92 2.773(2) 172.8 yes
O3 H3A O14 1_655 0.98 1.91 2.871(2) 165.9 yes
O3 H3B O11 2_755 0.98 1.87 2.842(2) 169.4 yes
N5 H5 O16 1_545 0.86 2.10 2.938(2) 164.1 yes
N6 H6 O12 1_545 0.86 2.13 2.979(2) 168.2 yes
N10 H10 O8 1_565 0.86 1.94 2.792(2) 172.4 yes
N8 H8 O7 2_765 0.86 2.02 2.862(2) 167.0 yes
N12 H12 O6 2_666 0.86 2.03 2.882(2) 172.9 yes
N9 H9 O9 1_565 0.86 2.04 2.885(2) 169.3 yes
O20 H20B O6 1_445 0.98 2.30 2.903(2) 118.7 yes
O20 H20A O14 2_556 0.98 2.14 3.008(2) 146.6 yes
O4 H4A O8 . 0.98 1.88 2.725(2) 142.8 yes
O17 H17B O2 . 0.99 1.87 2.768(2) 149.2 yes
O17 H17A O9 1_565 0.98 1.81 2.790(2) 171.1 yes
O18 H18B O12 1_545 0.98 1.91 2.852(2) 160.1 yes

loop_
_geom_torsion_atom_site_label_1
_geom_torsion_atom_site_label_2
_geom_torsion_atom_site_label_3
_geom_torsion_atom_site_label_4
_geom_torsion_site_symmetry_1
_geom_torsion_site_symmetry_2
_geom_torsion_site_symmetry_3
_geom_torsion_site_symmetry_4
_geom_torsion
_geom_torsion_publ_flag
O5 C3 N1 C1 . . . . 177.79(19) ?
N2 C3 N1 C1 . . . . -1.9(3) ?
O5 C3 N1 Cd1 . . . . -8.2(3) ?
N2 C3 N1 Cd1 . . . . 172.08(14) ?
O7 C1 N1 C3 . . . . -178.84(19) ?
N3 C1 N1 C3 . . . . 1.4(3) ?
O7 C1 N1 Cd1 . . . . 7.8(3) ?
N3 C1 N1 Cd1 . . . . -172.02(13) ?
O6 C2 N2 C3 . . . . 179.9(2) ?
N3 C2 N2 C3 . . . . 0.4(3) ?
O5 C3 N2 C2 . . . . -178.7(2) ?
N1 C3 N2 C2 . . . . 1.0(3) ?
O6 C2 N3 C1 . . . . 179.5(2) ?
N2 C2 N3 C1 . . . . -0.9(3) ?
O7 C1 N3 C2 . . . . -179.7(2) ?
N1 C1 N3 C2 . . . . 0.1(3) ?
O8 C4 N4 C6 . . . . -178.62(19) ?
N5 C4 N4 C6 . . . . 0.6(3) ?
O8 C4 N4 Cd1 . . . . 7.4(3) ?
N5 C4 N4 Cd1 . . . . -173.39(13) ?
O10 C6 N4 C4 . . . . 177.24(19) ?
N6 C6 N4 C4 . . . . -4.1(3) ?
O10 C6 N4 Cd1 . . . . -8.3(2) ?
N6 C6 N4 Cd1 . . . . 170.42(13) ?
O9 C5 N5 C4 . . . . 178.2(2) ?
N6 C5 N5 C4 . . . . -1.6(3) ?
O8 C4 N5 C5 . . . . -178.30(19) ?
N4 C4 N5 C5 . . . . 2.5(3) ?
O9 C5 N6 C6 . . . . 178.0(2) ?
N5 C5 N6 C6 . . . . -2.3(3) ?
O10 C6 N6 C5 . . . . -176.13(19) ?
N4 C6 N6 C5 . . . . 5.1(3) ?
O11 C7 N7 C9 . . . . 179.44(18) ?
N8 C7 N7 C9 . . . . -0.5(3) ?
O13 C9 N7 C7 . . . . -179.33(19) ?
N9 C9 N7 C7 . . . . 1.7(3) ?
O12 C8 N8 C7 . . . . -178.5(2) ?
N9 C8 N8 C7 . . . . 1.4(3) ?
O11 C7 N8 C8 . . . . 178.91(19) ?
N7 C7 N8 C8 . . . . -1.2(3) ?
O12 C8 N9 C9 . . . . 179.9(2) ?
N8 C8 N9 C9 . . . . 0.0(3) ?
O13 C9 N9 C8 . . . . 179.48(19) ?
N7 C9 N9 C8 . . . . -1.5(3) ?
O15 C11 N10 C12 . . . . 178.5(2) ?
N12 C11 N10 C12 . . . . -0.8(3) ?
O16 C12 N10 C11 . . . . -176.9(2) ?
N11 C12 N10 C11 . . . . 1.9(3) ?
O14 C10 N11 C12 . . . . -177.67(19) ?
N12 C10 N11 C12 . . . . 2.1(3) ?
O16 C12 N11 C10 . . . . 176.32(19) ?
N10 C12 N11 C10 . . . . -2.5(3) ?
O15 C11 N12 C10 . . . . -179.0(2) ?
N10 C11 N12 C10 . . . . 0.3(3) ?
O14 C10 N12 C11 . . . . 178.8(2) ?
N11 C10 N12 C11 . . . . -1.0(3) ?
N1 C3 O5 Na2 . . . . -79.6(4) ?
N2 C3 O5 Na2 . . . . 100.1(4) ?
N4 C6 O10 Na1 . . . . -143.5(2) ?
N6 C6 O10 Na1 . . . . 37.8(4) ?
N7 C9 O13 Na1 . . . . 118.8(3) ?
N9 C9 O13 Na1 . . . . -62.3(4) ?
N11 C10 O14 Na2 . . . . 87.6(2) ?
N12 C10 O14 Na2 . . . . -92.13(18) ?

_cod_database_fobs_code 2243899
